data_7056161
loop_
_publ_author_name
'Bartalucci, Niccol\`o'
'Bortoluzzi, Marco'
'Marchetti, Fabio'
'Pampaloni, Guido'
'Schoch, Silvia'
'Zacchini, Stefano'

_publ_section_title
;
 Unusual activation pathways of amines in the reactions with molybdenum
 pentachloride
;
_journal_name_full 'New J. Chem.'
_journal_paper_doi 10.1039/C6NJ03992H
_journal_year 2017
_chemical_formula_sum 'C43 H42 Cl8 Mo N2'
_chemical_formula_weight 966.32
_space_group_crystal_system monoclinic
_space_group_IT_number 14
_space_group_name_Hall '-P 2ybc'
_space_group_name_H-M_alt 'P 1 21/c 1'
_symmetry_space_group_name_Hall '-P 2ybc'
_symmetry_space_group_name_H-M 'P 1 21/c 1'
_atom_sites_solution_hydrogens geom
_audit_creation_method SHELXL-2014/7
_audit_update_record
;
2017-04-30 deposited with the CCDC.
2017-05-03 downloaded from the CCDC.
;
_cell_angle_alpha 90
_cell_angle_beta 103.818(6)
_cell_angle_gamma 90
_cell_formula_units_Z 2
_cell_length_a 10.0833(9)
_cell_length_b 13.2029(10)
_cell_length_c 16.6033(12)
_cell_measurement_reflns_used 3427
_cell_measurement_temperature 100(2)
_cell_measurement_theta_max 25.4345
_cell_measurement_theta_min 2.5265
_cell_volume 2146.4(3)
_computing_cell_refinement 'APEX3 (Bruker AXS, 2015)'
_computing_data_collection 'APEX3 (Bruker AXS, 2015)'
_computing_data_reduction 'SAINT (Bruker AXS, 2015)'
_computing_molecular_graphics 'ORTEPIII (Johnson, 1996)'
_computing_publication_material 'XCIF 2014/2 (Bruker AXS, 2014)'
_computing_structure_refinement 'SHELXL-2014/7 (Sheldrick, 2014)'
_computing_structure_solution 'SHELXT (Sheldrick, 2015)'
_diffrn_ambient_temperature 100(2)
_diffrn_measured_fraction_theta_full 1.000
_diffrn_measured_fraction_theta_max 1.000
_diffrn_measurement_device_type 'CCD area detector'
_diffrn_measurement_method 'phi and omega scans'
_diffrn_radiation_monochromator graphite
_diffrn_radiation_source 'fine-focus sealed tube'
_diffrn_radiation_type MoK\a
_diffrn_radiation_wavelength 0.71073
_diffrn_reflns_av_R_equivalents 0.2415
_diffrn_reflns_av_unetI/netI 0.1445
_diffrn_reflns_Laue_measured_fraction_full 1.000
_diffrn_reflns_Laue_measured_fraction_max 1.000
_diffrn_reflns_limit_h_max 12
_diffrn_reflns_limit_h_min -12
_diffrn_reflns_limit_k_max 15
_diffrn_reflns_limit_k_min -15
_diffrn_reflns_limit_l_max 19
_diffrn_reflns_limit_l_min -19
_diffrn_reflns_number 30144
_diffrn_reflns_point_group_measured_fraction_full 1.000
_diffrn_reflns_point_group_measured_fraction_max 1.000
_diffrn_reflns_theta_full 25.025
_diffrn_reflns_theta_max 25.025
_diffrn_reflns_theta_min 1.994
_exptl_absorpt_coefficient_mu 0.837
_exptl_absorpt_correction_T_max 0.9210
_exptl_absorpt_correction_T_min 0.8918
_exptl_absorpt_correction_type empirical
_exptl_absorpt_process_details
; 
 Data were corrected for Lorentz polarization and absorption
 effects (empirical absorption correction SADABS).
 R(int) =  0.1219 (selected reflections only, before parameter refinement)
 R(int) =  0.0768 (selected reflections only, after parameter refinement)
;
_exptl_crystal_colour pale-yellow
_exptl_crystal_density_diffrn 1.495
_exptl_crystal_description needle
_exptl_crystal_F_000 984
_exptl_crystal_size_max 0.140
_exptl_crystal_size_mid 0.120
_exptl_crystal_size_min 0.100
_refine_diff_density_max 0.530
_refine_diff_density_min -1.061
_refine_diff_density_rms 0.098
_refine_ls_extinction_method none
_refine_ls_goodness_of_fit_ref 0.970
_refine_ls_hydrogen_treatment constr
_refine_ls_matrix_type full
_refine_ls_number_parameters 253
_refine_ls_number_reflns 3791
_refine_ls_number_restraints 2
_refine_ls_restrained_S_all 0.970
_refine_ls_R_factor_all 0.1822
_refine_ls_R_factor_gt 0.0627
_refine_ls_shift/su_max 0.000
_refine_ls_shift/su_mean 0.000
_refine_ls_structure_factor_coef Fsqd
_refine_ls_weighting_details 'w=1/[\s^2^(Fo^2^)+(0.0834P)^2^] where P=(Fo^2^+2Fc^2^)/3'
_refine_ls_weighting_scheme calc
_refine_ls_wR_factor_gt 0.1378
_refine_ls_wR_factor_ref 0.1941
_reflns_Friedel_coverage 0.000
_reflns_number_gt 1622
_reflns_number_total 3791
_reflns_threshold_expression 'I > 2\s(I)'
_cod_data_source_file c6nj03992h3.cif
_cod_data_source_block 6
_cod_database_code 7056161
_shelx_shelxl_version_number 2014/7
_shelx_space_group_comment
;
The symmetry employed for this shelxl refinement is uniquely defined
by the following loop, which should always be used as a source of
symmetry information in preference to the above space-group names.
They are only intended as comments.
;
_shelx_estimated_absorpt_t_min 0.892
_shelx_estimated_absorpt_t_max 0.921

loop_
_space_group_symop_operation_xyz
'x, y, z'
'-x, y+1/2, -z+1/2'
'-x, -y, -z'
'x, -y-1/2, z-1/2'

loop_
_atom_site_label
_atom_site_type_symbol
_atom_site_fract_x
_atom_site_fract_y
_atom_site_fract_z
_atom_site_U_iso_or_equiv
_atom_site_adp_type
_atom_site_occupancy
_atom_site_site_symmetry_order
_atom_site_calc_flag
_atom_site_refinement_flags_posn
_atom_site_refinement_flags_adp
_atom_site_refinement_flags_occupancy
_atom_site_disorder_assembly
_atom_site_disorder_group
Mo1 Mo 1.0000 0.5000 0.5000 0.0565(4) Uani 1 2 d S . P . .
Cl1 Cl 0.8005(3) 0.41974(18) 0.42234(13) 0.0742(8) Uani 1 1 d . . . . .
Cl2 Cl 1.1016(3) 0.33933(16) 0.53285(13) 0.0701(7) Uani 1 1 d . . . . .
Cl3 Cl 1.0841(2) 0.50493(16) 0.37541(11) 0.0616(6) Uani 1 1 d . . . . .
N1 N 0.9488(8) 0.2006(5) 0.2684(4) 0.067(2) Uani 1 1 d . . . . .
C1 C 0.9495(9) 0.2901(6) 0.2132(5) 0.061(2) Uani 1 1 d . . . . .
H1A H 0.9842 0.3497 0.2480 0.073 Uiso 1 1 calc R U . . .
H1B H 1.0132 0.2765 0.1775 0.073 Uiso 1 1 calc R U . . .
C2 C 0.8360(11) 0.1675(9) 0.2848(7) 0.105(4) Uani 1 1 d . . . . .
H2 H 0.7535 0.2006 0.2583 0.126 Uiso 1 1 calc R U . . .
C3 C 1.0777(11) 0.1948(9) 0.3361(6) 0.098(4) Uani 1 1 d . . . . .
H3A H 1.0750 0.2490 0.3769 0.118 Uiso 1 1 calc R U . . .
H3B H 1.0788 0.1291 0.3651 0.118 Uiso 1 1 calc R U . . .
C11 C 0.8127(9) 0.3147(6) 0.1597(5) 0.050(2) Uani 1 1 d . . . . .
C12 C 0.7625(10) 0.2642(7) 0.0847(5) 0.064(3) Uani 1 1 d . . . . .
H12 H 0.8150 0.2118 0.0682 0.077 Uiso 1 1 calc R U . . .
C13 C 0.6383(11) 0.2896(8) 0.0347(6) 0.079(3) Uani 1 1 d . . . . .
H13 H 0.6056 0.2549 -0.0163 0.094 Uiso 1 1 calc R U . . .
C14 C 0.5607(11) 0.3647(9) 0.0577(7) 0.086(3) Uani 1 1 d . . . . .
H14 H 0.4745 0.3825 0.0230 0.103 Uiso 1 1 calc R U . . .
C15 C 0.6109(11) 0.4142(7) 0.1326(7) 0.079(3) Uani 1 1 d . . . . .
H15 H 0.5581 0.4662 0.1494 0.095 Uiso 1 1 calc R U . . .
C16 C 0.7350(10) 0.3893(7) 0.1824(5) 0.064(2) Uani 1 1 d . . . . .
H16 H 0.7676 0.4241 0.2334 0.077 Uiso 1 1 calc R U . . .
C21 C 0.8264(9) 0.0830(7) 0.3410(5) 0.065(3) Uani 1 1 d . . . . .
C22 C 0.7847(8) -0.0112(7) 0.3086(5) 0.059(2) Uani 1 1 d . . . . .
H22 H 0.7648 -0.0215 0.2503 0.071 Uiso 1 1 calc R U . . .
C23 C 0.7716(9) -0.0912(6) 0.3608(5) 0.059(2) Uani 1 1 d . . . . .
H23 H 0.7459 -0.1565 0.3384 0.070 Uiso 1 1 calc R U . . .
C24 C 0.7963(9) -0.0751(7) 0.4453(5) 0.060(2) Uani 1 1 d . . . . .
H24 H 0.7890 -0.1294 0.4815 0.073 Uiso 1 1 calc R U . . .
C25 C 0.8315(11) 0.0204(7) 0.4766(5) 0.079(3) Uani 1 1 d . . . . .
H25 H 0.8452 0.0319 0.5345 0.094 Uiso 1 1 calc R U . . .
C26 C 0.8472(11) 0.0995(7) 0.4256(6) 0.082(3) Uani 1 1 d . . . . .
H26 H 0.8721 0.1648 0.4482 0.098 Uiso 1 1 calc R U . . .
C31 C 1.2073(10) 0.2045(8) 0.3090(6) 0.064(3) Uani 1 1 d . . . . .
C32 C 1.3018(13) 0.2767(7) 0.3470(6) 0.081(3) Uani 1 1 d . . . . .
H32 H 1.2827 0.3214 0.3876 0.097 Uiso 1 1 calc R U . . .
C33 C 1.4282(13) 0.2816(9) 0.3232(7) 0.090(3) Uani 1 1 d . . . . .
H33 H 1.4955 0.3300 0.3476 0.108 Uiso 1 1 calc R U . . .
C34 C 1.4515(13) 0.2152(10) 0.2644(8) 0.099(4) Uani 1 1 d . . . . .
H34 H 1.5372 0.2166 0.2501 0.119 Uiso 1 1 calc R U . . .
C35 C 1.3554(17) 0.1475(11) 0.2261(8) 0.116(5) Uani 1 1 d . . . . .
H35 H 1.3717 0.1048 0.1834 0.139 Uiso 1 1 calc R U . . .
C36 C 1.2365(15) 0.1419(8) 0.2496(7) 0.091(4) Uani 1 1 d . . . . .
H36 H 1.1708 0.0929 0.2242 0.109 Uiso 1 1 calc R U . . .
C101 C 0.414(3) 0.036(2) 0.0207(13) 0.150 Uiso 0.5 1 d D U P A -1
H10A H 0.3279 0.0100 0.0310 0.180 Uiso 0.5 1 calc R U P A -1
H10B H 0.3987 0.1049 -0.0041 0.180 Uiso 0.5 1 calc R U P A -1
Cl11 Cl 0.5506(8) 0.0355(6) 0.1134(6) 0.136(3) Uani 0.5 1 d D . P A -1
Cl12 Cl 0.4841(11) -0.0465(9) -0.0410(7) 0.168(4) Uani 0.5 1 d D . P A -1

loop_
_atom_site_aniso_label
_atom_site_aniso_U_11
_atom_site_aniso_U_22
_atom_site_aniso_U_33
_atom_site_aniso_U_23
_atom_site_aniso_U_13
_atom_site_aniso_U_12
Mo1 0.0973(9) 0.0446(6) 0.0315(5) 0.0008(5) 0.0231(5) -0.0007(7)
Cl1 0.110(2) 0.0706(16) 0.0414(12) 0.0048(11) 0.0176(12) -0.0180(14)
Cl2 0.119(2) 0.0523(13) 0.0472(12) 0.0058(10) 0.0353(13) 0.0082(13)
Cl3 0.1033(18) 0.0524(13) 0.0373(11) 0.0037(10) 0.0328(11) 0.0021(14)
N1 0.076(6) 0.070(5) 0.048(4) 0.025(4) 0.005(4) -0.007(4)
C1 0.085(7) 0.058(6) 0.042(5) 0.010(4) 0.017(5) 0.002(5)
C2 0.072(8) 0.125(10) 0.108(9) 0.077(7) 0.000(6) -0.029(7)
C3 0.098(9) 0.120(10) 0.064(7) 0.046(6) -0.005(7) -0.031(7)
C11 0.065(6) 0.050(5) 0.040(5) 0.006(4) 0.020(4) 0.001(5)
C12 0.092(8) 0.060(6) 0.040(5) -0.005(4) 0.015(5) 0.001(5)
C13 0.093(8) 0.080(7) 0.049(6) -0.009(5) -0.011(6) -0.001(6)
C14 0.072(8) 0.091(8) 0.085(8) 0.024(7) 0.001(6) 0.010(7)
C15 0.088(8) 0.065(7) 0.094(8) 0.009(6) 0.042(7) 0.020(6)
C16 0.079(7) 0.061(6) 0.052(5) -0.001(5) 0.015(5) -0.003(6)
C21 0.078(7) 0.062(6) 0.054(6) 0.012(5) 0.015(5) -0.001(5)
C22 0.067(6) 0.077(7) 0.037(4) 0.003(5) 0.019(4) 0.001(5)
C23 0.076(7) 0.056(6) 0.046(5) -0.007(4) 0.020(4) -0.002(5)
C24 0.086(7) 0.053(6) 0.049(5) 0.008(4) 0.028(5) 0.004(5)
C25 0.132(10) 0.070(8) 0.042(5) -0.005(5) 0.038(6) -0.001(6)
C26 0.141(10) 0.054(6) 0.058(6) -0.005(5) 0.038(6) -0.010(6)
C31 0.059(7) 0.062(6) 0.062(6) 0.023(5) -0.003(5) 0.002(5)
C32 0.102(9) 0.069(7) 0.058(6) 0.019(5) -0.006(6) 0.002(7)
C33 0.080(9) 0.091(9) 0.083(8) 0.018(7) -0.014(7) -0.012(7)
C34 0.085(10) 0.109(10) 0.101(10) 0.004(8) 0.018(8) 0.026(8)
C35 0.130(13) 0.099(11) 0.107(10) -0.017(8) 0.002(10) 0.043(10)
C36 0.126(12) 0.057(7) 0.080(8) 0.006(6) 0.004(8) 0.006(7)
Cl11 0.134(7) 0.140(6) 0.119(6) 0.024(5) 0.003(5) 0.001(5)
Cl12 0.145(7) 0.219(10) 0.154(8) -0.061(7) 0.062(7) -0.052(7)

loop_
_atom_type_symbol
_atom_type_description
_atom_type_scat_dispersion_real
_atom_type_scat_dispersion_imag
_atom_type_scat_source
C C 0.0033 0.0016 'International Tables Vol C Tables 4.2.6.8 and 6.1.1.4'
H H 0.0000 0.0000 'International Tables Vol C Tables 4.2.6.8 and 6.1.1.4'
N N 0.0061 0.0033 'International Tables Vol C Tables 4.2.6.8 and 6.1.1.4'
Cl Cl 0.1484 0.1585 'International Tables Vol C Tables 4.2.6.8 and 6.1.1.4'
Mo Mo -1.6832 0.6857 'International Tables Vol C Tables 4.2.6.8 and 6.1.1.4'

loop_
_geom_angle_atom_site_label_1
_geom_angle_atom_site_label_2
_geom_angle_atom_site_label_3
_geom_angle
_geom_angle_site_symmetry_1
_geom_angle_site_symmetry_3
Cl2 Mo1 Cl2 180.00(12) 3_766 .
Cl2 Mo1 Cl1 89.38(9) 3_766 3_766
Cl2 Mo1 Cl1 90.62(9) . 3_766
Cl2 Mo1 Cl1 90.62(9) 3_766 .
Cl2 Mo1 Cl1 89.38(9) . .
Cl1 Mo1 Cl1 180.0 3_766 .
Cl2 Mo1 Cl3 89.99(7) 3_766 .
Cl2 Mo1 Cl3 90.01(7) . .
Cl1 Mo1 Cl3 91.59(8) 3_766 .
Cl1 Mo1 Cl3 88.41(8) . .
Cl2 Mo1 Cl3 90.01(7) 3_766 3_766
Cl2 Mo1 Cl3 89.99(7) . 3_766
Cl1 Mo1 Cl3 88.41(8) 3_766 3_766
Cl1 Mo1 Cl3 91.59(8) . 3_766
Cl3 Mo1 Cl3 180.0 . 3_766
C2 N1 C1 121.6(8) . .
C2 N1 C3 117.9(7) . .
C1 N1 C3 111.6(7) . .
C11 C1 N1 113.5(7) . .
C11 C1 H1A 108.9 . .
N1 C1 H1A 108.9 . .
C11 C1 H1B 108.9 . .
N1 C1 H1B 108.9 . .
H1A C1 H1B 107.7 . .
N1 C2 C21 125.3(9) . .
N1 C2 H2 117.3 . .
C21 C2 H2 117.3 . .
C31 C3 N1 115.8(8) . .
C31 C3 H3A 108.3 . .
N1 C3 H3A 108.3 . .
C31 C3 H3B 108.3 . .
N1 C3 H3B 108.3 . .
H3A C3 H3B 107.4 . .
C16 C11 C12 118.7(8) . .
C16 C11 C1 120.2(8) . .
C12 C11 C1 121.1(8) . .
C13 C12 C11 120.6(9) . .
C13 C12 H12 119.7 . .
C11 C12 H12 119.7 . .
C12 C13 C14 120.5(9) . .
C12 C13 H13 119.7 . .
C14 C13 H13 119.7 . .
C13 C14 C15 118.6(9) . .
C13 C14 H14 120.7 . .
C15 C14 H14 120.7 . .
C16 C15 C14 121.0(9) . .
C16 C15 H15 119.5 . .
C14 C15 H15 119.5 . .
C15 C16 C11 120.6(9) . .
C15 C16 H16 119.7 . .
C11 C16 H16 119.7 . .
C22 C21 C26 119.6(8) . .
C22 C21 C2 119.7(9) . .
C26 C21 C2 120.4(9) . .
C21 C22 C23 120.4(7) . .
C21 C22 H22 119.8 . .
C23 C22 H22 119.8 . .
C24 C23 C22 119.6(8) . .
C24 C23 H23 120.2 . .
C22 C23 H23 120.2 . .
C25 C24 C23 119.5(8) . .
C25 C24 H24 120.3 . .
C23 C24 H24 120.3 . .
C24 C25 C26 121.3(8) . .
C24 C25 H25 119.4 . .
C26 C25 H25 119.4 . .
C25 C26 C21 119.5(9) . .
C25 C26 H26 120.3 . .
C21 C26 H26 120.3 . .
C36 C31 C32 119.9(11) . .
C36 C31 C3 121.4(11) . .
C32 C31 C3 118.7(11) . .
C31 C32 C33 117.9(11) . .
C31 C32 H32 121.0 . .
C33 C32 H32 121.0 . .
C34 C33 C32 119.0(11) . .
C34 C33 H33 120.5 . .
C32 C33 H33 120.5 . .
C35 C34 C33 121.9(13) . .
C35 C34 H34 119.0 . .
C33 C34 H34 119.0 . .
C36 C35 C34 118.9(13) . .
C36 C35 H35 120.5 . .
C34 C35 H35 120.5 . .
C35 C36 C31 122.3(12) . .
C35 C36 H36 118.9 . .
C31 C36 H36 118.9 . .
Cl12 C101 Cl11 99.4(12) . .
Cl12 C101 H10A 111.9 . .
Cl11 C101 H10A 111.9 . .
Cl12 C101 H10B 111.9 . .
Cl11 C101 H10B 111.9 . .
H10A C101 H10B 109.6 . .

loop_
_geom_bond_atom_site_label_1
_geom_bond_atom_site_label_2
_geom_bond_distance
_geom_bond_site_symmetry_2
Mo1 Cl2 2.362(2) 3_766
Mo1 Cl2 2.362(2) .
Mo1 Cl1 2.365(2) 3_766
Mo1 Cl1 2.365(2) .
Mo1 Cl3 2.4169(17) .
Mo1 Cl3 2.4169(17) 3_766
N1 C2 1.306(11) .
N1 C1 1.496(10) .
N1 C3 1.504(11) .
C1 C11 1.487(11) .
C1 H1A 0.9900 .
C1 H1B 0.9900 .
C2 C21 1.473(12) .
C2 H2 0.9500 .
C3 C31 1.486(13) .
C3 H3A 0.9900 .
C3 H3B 0.9900 .
C11 C16 1.367(11) .
C11 C12 1.396(10) .
C12 C13 1.368(11) .
C12 H12 0.9500 .
C13 C14 1.373(13) .
C13 H13 0.9500 .
C14 C15 1.389(13) .
C14 H14 0.9500 .
C15 C16 1.365(13) .
C15 H15 0.9500 .
C16 H16 0.9500 .
C21 C22 1.380(11) .
C21 C26 1.386(11) .
C22 C23 1.393(11) .
C22 H22 0.9500 .
C23 C24 1.382(10) .
C23 H23 0.9500 .
C24 C25 1.377(12) .
C24 H24 0.9500 .
C25 C26 1.378(12) .
C25 H25 0.9500 .
C26 H26 0.9500 .
C31 C36 1.372(14) .
C31 C32 1.388(12) .
C32 C33 1.423(14) .
C32 H32 0.9500 .
C33 C34 1.373(15) .
C33 H33 0.9500 .
C34 C35 1.359(16) .
C34 H34 0.9500 .
C35 C36 1.349(16) .
C35 H35 0.9500 .
C36 H36 0.9500 .
C101 Cl12 1.757(17) .
C101 Cl11 1.803(18) .
C101 H10A 0.9900 .
C101 H10B 0.9900 .

loop_
_geom_torsion_atom_site_label_1
_geom_torsion_atom_site_label_2
_geom_torsion_atom_site_label_3
_geom_torsion_atom_site_label_4
_geom_torsion
C2 N1 C1 C11 -18.6(13)
C3 N1 C1 C11 -165.1(8)
C1 N1 C2 C21 -177.3(9)
C3 N1 C2 C21 -32.8(17)
C2 N1 C3 C31 163.0(10)
C1 N1 C3 C31 -49.2(12)
N1 C1 C11 C16 98.1(9)
N1 C1 C11 C12 -83.4(10)
C16 C11 C12 C13 0.5(13)
C1 C11 C12 C13 -178.0(8)
C11 C12 C13 C14 -0.3(15)
C12 C13 C14 C15 -0.1(16)
C13 C14 C15 C16 0.3(16)
C14 C15 C16 C11 -0.1(15)
C12 C11 C16 C15 -0.3(13)
C1 C11 C16 C15 178.2(8)
N1 C2 C21 C22 -100.8(13)
N1 C2 C21 C26 84.9(16)
C26 C21 C22 C23 -3.9(14)
C2 C21 C22 C23 -178.3(9)
C21 C22 C23 C24 2.1(13)
C22 C23 C24 C25 1.0(14)
C23 C24 C25 C26 -2.3(15)
C24 C25 C26 C21 0.4(17)
C22 C21 C26 C25 2.7(15)
C2 C21 C26 C25 177.0(10)
N1 C3 C31 C36 -55.3(13)
N1 C3 C31 C32 126.8(9)
C36 C31 C32 C33 -1.0(13)
C3 C31 C32 C33 176.9(8)
C31 C32 C33 C34 -0.2(14)
C32 C33 C34 C35 2.5(18)
C33 C34 C35 C36 -3.5(19)
C34 C35 C36 C31 2.3(18)
C32 C31 C36 C35 0.0(16)
C3 C31 C36 C35 -177.9(10)
